data_2017781
loop_
_publ_author_name
'Lo Presti, Leonardo'
'Soave, Raffaella'
'Longhi, Mariangela'
'Ortoleva, Emanuele'

_publ_section_title
;
 Conformational polymorphism in a Schiff-base macrocyclic organic ligand:
 an experimental and theoretical study
;
_journal_issue 5
_journal_name_full 'Acta Crystallographica Section B'
_journal_page_first 527
_journal_page_last 543
_journal_paper_doi 10.1107/S0108768110029514
_journal_volume 66
_journal_year 2010
_chemical_formula_moiety '3(C24 H30 N6),2(C2 H3 N),0.68(O)'
_chemical_formula_sum 'C76 H96 N20 O0.68'
_chemical_formula_weight 1300.67
_chemical_melting_point 417.15
_chemical_name_systematic
;
'3,6,9,17,20,23-hexa-azapentacyclo(23.3.1.1^11,15^.0^2,6^.0^16,20^)triaconta
-1(29),9,11,13,15(30),23,25,27-octaene
;
_space_group_IT_number 2
_symmetry_cell_setting triclinic
_symmetry_space_group_name_Hall '-P 1'
_symmetry_space_group_name_H-M 'P -1'
_atom_sites_solution_hydrogens geom
_atom_sites_solution_primary direct
_atom_sites_solution_secondary difmap
_audit_creation_method 'WinGX routine CIF_UPDATE'
_cell_angle_alpha 87.378(3)
_cell_angle_beta 68.153(3)
_cell_angle_gamma 79.441(3)
_cell_formula_units_Z 1
_cell_length_a 12.2369(14)
_cell_length_b 12.5634(13)
_cell_length_c 13.0094(14)
_cell_measurement_reflns_used 1136
_cell_measurement_temperature 293(2)
_cell_measurement_theta_max 19.510
_cell_measurement_theta_min 2.228
_cell_volume 1824.4(3)
_computing_structure_refinement 'SHELXL-97 (Sheldrick, 1997)'
_diffrn_ambient_temperature 293(2)
_diffrn_measured_fraction_theta_full 1.000
_diffrn_measured_fraction_theta_max 1.000
_diffrn_measurement_device_type 'Bruker AXS Smart'
_diffrn_measurement_method '\w scans'
_diffrn_radiation_type MoK\a
_diffrn_radiation_wavelength 0.71073
_diffrn_reflns_av_R_equivalents 0.1010
_diffrn_reflns_av_sigmaI/netI 0.1644
_diffrn_reflns_limit_h_max 15
_diffrn_reflns_limit_h_min -15
_diffrn_reflns_limit_k_max 16
_diffrn_reflns_limit_k_min -15
_diffrn_reflns_limit_l_max 16
_diffrn_reflns_limit_l_min -16
_diffrn_reflns_number 22307
_diffrn_reflns_theta_full 27.51
_diffrn_reflns_theta_max 27.51
_diffrn_reflns_theta_min 1.65
_exptl_absorpt_coefficient_mu 0.074
_exptl_absorpt_correction_T_max 1.0000
_exptl_absorpt_correction_T_min 0.8495
_exptl_absorpt_correction_type empirical
_exptl_absorpt_process_details SADABS-2007/4
_exptl_crystal_colour colourless
_exptl_crystal_density_diffrn 1.185
_exptl_crystal_density_method 'not measured'
_exptl_crystal_description plate
_exptl_crystal_F_000 697.6
_exptl_crystal_size_max 0.225
_exptl_crystal_size_mid 0.150
_exptl_crystal_size_min 0.025
_refine_diff_density_max 0.198
_refine_diff_density_min -0.137
_refine_ls_extinction_coef 0.0033(8)
_refine_ls_extinction_expression Fc^*^=kFc[1+0.001xFc^2^\l^3^/sin(2\q)]^-1/4^
_refine_ls_extinction_method SHELXL
_refine_ls_goodness_of_fit_ref 0.869
_refine_ls_hydrogen_treatment mixed
_refine_ls_matrix_type full
_refine_ls_number_parameters 449
_refine_ls_number_reflns 8389
_refine_ls_number_restraints 0
_refine_ls_restrained_S_all 0.869
_refine_ls_R_factor_all 0.2135
_refine_ls_R_factor_gt 0.0563
_refine_ls_shift/su_max 0.046
_refine_ls_shift/su_mean 0.002
_refine_ls_structure_factor_coef Fsqd
_refine_ls_weighting_details 'calc w=1/[\s^2^(Fo^2^)+(0.0464P)^2^+0.0000P] where P=(Fo^2^+2Fc^2^)/3'
_refine_ls_weighting_scheme calc
_refine_ls_wR_factor_gt 0.1069
_refine_ls_wR_factor_ref 0.1541
_reflns_number_gt 2729
_reflns_number_total 8389
_reflns_threshold_expression >2sigma(I)
_cod_data_source_file ps5007.cif
_cod_data_source_block dienSOLV
_cod_original_sg_symbol_Hall -P1
_cod_original_sg_symbol_H-M P-1
_cod_database_code 2017781

loop_
_symmetry_equiv_pos_as_xyz
'x, y, z'
'-x, -y, -z'

loop_
_atom_site_type_symbol
_atom_site_label
_atom_site_fract_x
_atom_site_fract_y
_atom_site_fract_z
_atom_site_U_iso_or_equiv
_atom_site_adp_type
_atom_site_calc_flag
_atom_site_refinement_flags
_atom_site_occupancy
_atom_site_disorder_assembly
_atom_site_disorder_group
O O1 0.4090(9) 0.1166(9) 0.1751(8) 0.166(6) Uiso d P 0.342(7) . .
C C701 0.5540(12) 0.903(2) 0.2732(14) 0.100(5) Uiso d P 0.46(3) . .
H H70A 0.5871 0.8881 0.1948 0.149 Uiso calc PR 0.46(3) . .
H H70B 0.6099 0.8687 0.3056 0.149 Uiso calc PR 0.46(3) . .
H H70C 0.5384 0.9799 0.2867 0.149 Uiso calc PR 0.46(3) . .
C C702 0.5758(8) 0.8506(14) 0.2417(9) 0.082(4) Uiso d P 0.54(3) . .
H H70D 0.6028 0.7786 0.2100 0.122 Uiso calc PR 0.54(3) . .
H H70E 0.6245 0.8639 0.2814 0.122 Uiso calc PR 0.54(3) . .
H H70F 0.5819 0.9020 0.1838 0.122 Uiso calc PR 0.54(3) . .
C C71 0.4457(4) 0.8625(4) 0.3211(3) 0.0905(14) Uani d . 1 . .
N N90 0.3527(4) 0.8533(4) 0.3691(3) 0.1233(15) Uani d . 1 . .
C C3B 0.4258(3) 0.4065(3) -0.0520(3) 0.0769(11) Uani d . 1 . .
H H2B 0.5018 0.4114 -0.0547 0.092 Uiso calc R 1 . .
C C3C 0.9039(4) 0.8907(3) 0.5562(3) 0.0661(10) Uani d . 1 . .
H H2C 0.8968 0.9580 0.5875 0.079 Uiso calc R 1 . .
C C3A 0.3241(3) 0.8558(3) -0.3482(3) 0.0768(11) Uani d . 1 . .
H H2A 0.3647 0.8192 -0.4161 0.092 Uiso calc R 1 . .
C C4B 0.3780(3) 0.4694(3) -0.1199(3) 0.0697(10) Uani d . 1 . .
H H3B 0.4213 0.5173 -0.1676 0.084 Uiso calc R 1 . .
C C4C 1.0157(3) 0.8297(3) 0.5013(3) 0.0602(9) Uani d . 1 . .
H H3C 1.0839 0.8565 0.4952 0.072 Uiso calc R 1 . .
C C4A 0.2422(3) 0.9487(3) -0.3404(2) 0.0652(10) Uani d . 1 . .
H H3A 0.2278 0.9751 -0.4030 0.078 Uiso calc R 1 . .
C C5B 0.2656(3) 0.4614(3) -0.1174(2) 0.0542(9) Uani d . 1 . .
C C5C 1.0272(3) 0.7284(2) 0.4550(2) 0.0462(8) Uani d . 1 . .
C C5A 0.1812(3) 1.0033(2) -0.2396(2) 0.0462(8) Uani d . 1 . .
C C6B 0.2007(3) 0.3918(2) -0.0434(2) 0.0539(9) Uani d . 1 . .
H H4B 0.1245 0.3873 -0.0403 0.065 Uiso calc R 1 . .
C C6C 0.9246(3) 0.6909(2) 0.4653(2) 0.0487(8) Uani d . 1 . .
H H4C 0.9315 0.6231 0.4351 0.058 Uiso calc R 1 . .
C C6A 0.2030(3) 0.9610(2) -0.1474(2) 0.0481(8) Uani d . 1 . .
H H4A 0.1606 0.9965 -0.0792 0.058 Uiso calc R 1 . .
C C1B 0.2481(3) 0.3290(3) 0.0257(2) 0.0514(8) Uani d . 1 . .
C C1C 0.8113(3) 0.7511(3) 0.5191(2) 0.0491(8) Uani d . 1 . .
C C1A 0.2850(3) 0.8684(2) -0.1532(2) 0.0482(8) Uani d . 1 . .
C C2B 0.3613(3) 0.3362(3) 0.0203(3) 0.0644(10) Uani d . 1 . .
H H1B 0.3944 0.2935 0.0655 0.077 Uiso calc R 1 . .
C C2C 0.8030(3) 0.8518(3) 0.5644(3) 0.0609(9) Uani d . 1 . .
H H1C 0.7280 0.8935 0.6009 0.073 Uiso calc R 1 . .
C C2A 0.3463(3) 0.8163(3) -0.2556(3) 0.0656(10) Uani d . 1 . .
H H1A 0.4030 0.7540 -0.2621 0.079 Uiso calc R 1 . .
C C12B 0.1794(3) 0.2508(3) 0.1027(2) 0.0527(8) Uani d . 1 . .
H H14B 0.2147 0.2297 0.1587 0.063 Uiso calc R 1 . .
C C12C 0.7006(3) 0.7099(2) 0.5278(2) 0.0523(8) Uani d . 1 . .
H H14C 0.6309 0.7561 0.5812 0.063 Uiso calc R 1 . .
C C12A 0.3131(3) 0.8308(3) -0.0529(2) 0.0582(9) Uani d . 1 . .
H H14A 0.3642 0.7590 -0.0694 0.070 Uiso calc R 1 . .
C C11B 0.0759(3) 0.1107(3) 0.1205(3) 0.0769(11) Uani d . 1 . .
H H12B 0.1008 0.0510 0.1615 0.092 Uiso calc R 1 . .
H H13B 0.0342 0.0848 0.0789 0.092 Uiso calc R 1 . .
C C11C 0.6001(3) 0.6319(3) 0.4420(3) 0.0715(11) Uani d . 1 . .
H H12C 0.6212 0.5878 0.3758 0.086 Uiso calc R 1 . .
H H13C 0.5189 0.6711 0.4609 0.086 Uiso calc R 1 . .
C C11A 0.3538(3) 0.8873(3) 0.0945(3) 0.0839(12) Uani d . 1 . .
H H13A 0.3312 0.9559 0.1347 0.101 Uiso calc R 1 . .
H H12A 0.4251 0.8470 0.1035 0.101 Uiso calc R 1 . .
C C10B -0.0050(3) 0.2019(2) 0.1988(2) 0.0522(8) Uani d . 1 . .
H H10B -0.0846 0.2136 0.1966 0.063 Uiso calc R 1 . .
H H11B -0.0106 0.1864 0.2741 0.063 Uiso calc R 1 . .
C C10C 0.6106(3) 0.5613(3) 0.5373(3) 0.0676(10) Uani d . 1 . .
H H11C 0.5351 0.5713 0.6001 0.081 Uiso calc R 1 . .
H H10C 0.6336 0.4854 0.5146 0.081 Uiso calc R 1 . .
C C10A 0.2518(3) 0.8227(3) 0.1371(3) 0.0739(11) Uani d . 1 . .
H H10A 0.2808 0.7489 0.1524 0.089 Uiso calc R 1 . .
H H11A 0.1894 0.8562 0.2041 0.089 Uiso calc R 1 . .
C C9B 0.0302(3) 0.3753(2) 0.2467(2) 0.0560(9) Uani d . 1 . .
H H9B 0.0779 0.4311 0.2162 0.067 Uiso calc R 1 . .
H H8B 0.0562 0.3392 0.3034 0.067 Uiso calc R 1 . .
C C9C 0.6884(3) 0.5873(2) 0.6811(2) 0.0554(9) Uani d . 1 . .
H H8C 0.6078 0.6213 0.7267 0.066 Uiso calc R 1 . .
H H9C 0.7436 0.6259 0.6949 0.066 Uiso calc R 1 . .
C C9A 0.1477(3) 0.7349(2) 0.0463(2) 0.0577(9) Uani d . 1 . .
H H8A 0.2020 0.6676 0.0445 0.069 Uiso calc R 1 . .
H H9A 0.1301 0.7368 -0.0207 0.069 Uiso calc R 1 . .
C C8B -0.1000(3) 0.4278(3) 0.2992(2) 0.0633(10) Uani d . 1 . .
H H6B -0.1491 0.3722 0.3233 0.076 Uiso calc R 1 . .
H H7B -0.1117 0.4708 0.3638 0.076 Uiso calc R 1 . .
C C8C 0.7105(3) 0.4713(3) 0.7150(3) 0.0638(10) Uani d . 1 . .
H H6C 0.6918 0.4693 0.7943 0.077 Uiso calc R 1 . .
H H7C 0.6582 0.4313 0.6983 0.077 Uiso calc R 1 . .
C C8A 0.0328(3) 0.7359(2) 0.1455(2) 0.0590(9) Uani d . 1 . .
H H7A -0.0003 0.6721 0.1426 0.071 Uiso calc R 1 . .
H H6A 0.0492 0.7343 0.2130 0.071 Uiso calc R 1 . .
C C7B -0.2185(3) 0.4745(3) 0.1940(3) 0.0595(10) Uani d . 1 . .
H H5B -0.2513 0.4140 0.2248 0.071 Uiso calc R 1 . .
C C7C 1.1475(3) 0.6662(3) 0.3964(3) 0.0538(9) Uani d . 1 . .
H H5C 1.2132 0.6918 0.3987 0.065 Uiso calc R 1 . .
C C7A 0.0951(3) 1.1045(2) -0.2309(3) 0.0515(8) Uani d . 1 . .
H H5A 0.0703 1.1232 -0.2897 0.062 Uiso calc R 1 . .
N N2B 0.0515(2) 0.29680(19) 0.15904(18) 0.0452(6) Uani d . 1 . .
N N2C 0.7029(2) 0.59711(19) 0.5653(2) 0.0502(7) Uani d . 1 . .
N N2A 0.2071(2) 0.8249(2) 0.04661(19) 0.0515(7) Uani d . 1 . .
N N3B 0.1803(2) 0.1538(2) 0.0451(2) 0.0611(8) Uani d . 1 . .
N N3C 0.6830(3) 0.7075(2) 0.4234(2) 0.0675(9) Uani d . 1 . .
N N3A 0.3755(3) 0.9049(3) -0.0236(3) 0.0801(10) Uani d . 1 . .
N N1B -0.1367(3) 0.4970(2) 0.2201(2) 0.0608(8) Uani d . 1 . .
N N1C 1.1651(2) 0.5796(2) 0.3431(2) 0.0570(7) Uani d . 1 . .
N N1A -0.0538(2) 0.8334(2) 0.1463(2) 0.0556(7) Uani d . 1 . .
H H3BN 0.169(3) 0.176(2) -0.016(2) 0.071(7) Uiso d . 1 . .
H H3AN 0.340(3) 0.968(3) -0.023(3) 0.071(7) Uiso d . 1 . .
H H3CN 0.753(3) 0.678(2) 0.371(2) 0.071(7) Uiso d . 1 . .

loop_
_atom_site_aniso_label
_atom_site_aniso_U_11
_atom_site_aniso_U_22
_atom_site_aniso_U_33
_atom_site_aniso_U_12
_atom_site_aniso_U_13
_atom_site_aniso_U_23
C71 0.091(3) 0.126(4) 0.075(3) -0.053(3) -0.042(3) 0.036(3)
N90 0.109(3) 0.182(4) 0.086(3) -0.064(3) -0.030(2) 0.017(3)
C3B 0.047(2) 0.094(3) 0.086(3) -0.024(2) -0.014(2) -0.004(2)
C3C 0.093(3) 0.042(2) 0.065(2) -0.022(2) -0.028(2) 0.0073(18)
C3A 0.084(3) 0.078(3) 0.044(2) 0.008(2) -0.006(2) -0.004(2)
C4B 0.050(2) 0.068(3) 0.079(3) -0.0232(19) -0.004(2) 0.002(2)
C4C 0.076(3) 0.057(2) 0.057(2) -0.030(2) -0.030(2) 0.0186(18)
C4A 0.077(3) 0.072(3) 0.037(2) -0.004(2) -0.0151(18) 0.0079(18)
C5B 0.054(2) 0.052(2) 0.049(2) -0.0146(18) -0.0071(17) -0.0021(17)
C5C 0.057(2) 0.043(2) 0.0423(18) -0.0174(17) -0.0193(16) 0.0146(15)
C5A 0.0466(18) 0.049(2) 0.0423(19) -0.0074(16) -0.0166(15) 0.0043(16)
C6B 0.0476(19) 0.058(2) 0.054(2) -0.0156(17) -0.0133(17) -0.0014(17)
C6C 0.054(2) 0.0449(19) 0.0483(19) -0.0119(17) -0.0192(16) 0.0059(16)
C6A 0.053(2) 0.050(2) 0.0385(18) -0.0085(17) -0.0137(15) 0.0016(16)
C1B 0.0417(19) 0.059(2) 0.051(2) -0.0123(17) -0.0112(16) -0.0043(17)
C1C 0.050(2) 0.046(2) 0.0465(19) -0.0076(17) -0.0146(16) 0.0097(16)
C1A 0.0444(18) 0.050(2) 0.0427(19) -0.0039(16) -0.0103(15) 0.0017(16)
C2B 0.048(2) 0.079(3) 0.063(2) -0.017(2) -0.0148(18) 0.001(2)
C2C 0.073(3) 0.041(2) 0.058(2) -0.0033(19) -0.0171(19) 0.0072(17)
C2A 0.056(2) 0.067(2) 0.055(2) 0.0089(18) -0.0085(18) 0.0009(19)
C12B 0.050(2) 0.064(2) 0.0466(19) -0.0125(17) -0.0207(16) 0.0060(18)
C12C 0.0436(19) 0.054(2) 0.053(2) 0.0022(16) -0.0153(16) -0.0012(17)
C12A 0.056(2) 0.062(2) 0.055(2) -0.0054(18) -0.0213(18) 0.0057(18)
C11B 0.076(3) 0.056(2) 0.076(2) -0.016(2) 0.000(2) -0.001(2)
C11C 0.052(2) 0.089(3) 0.069(2) 0.004(2) -0.0227(19) -0.019(2)
C11A 0.089(3) 0.103(3) 0.074(3) -0.012(3) -0.049(2) 0.004(2)
C10B 0.055(2) 0.057(2) 0.0447(19) -0.0170(17) -0.0152(16) 0.0037(16)
C10C 0.055(2) 0.073(3) 0.078(3) -0.0160(19) -0.024(2) -0.006(2)
C10A 0.088(3) 0.076(3) 0.059(2) -0.005(2) -0.034(2) 0.010(2)
C9B 0.069(2) 0.058(2) 0.0446(19) -0.0198(18) -0.0213(17) 0.0019(17)
C9C 0.0422(19) 0.061(2) 0.053(2) -0.0099(16) -0.0070(16) 0.0078(17)
C9A 0.068(2) 0.043(2) 0.056(2) 0.0021(18) -0.0214(18) 0.0021(17)
C8B 0.077(3) 0.059(2) 0.045(2) -0.0115(19) -0.0127(18) -0.0027(18)
C8C 0.046(2) 0.068(2) 0.064(2) -0.0141(18) -0.0046(17) 0.0161(19)
C8A 0.064(2) 0.051(2) 0.055(2) -0.0010(18) -0.0191(18) 0.0102(17)
C7B 0.065(2) 0.046(2) 0.053(2) -0.0169(19) -0.0030(19) -0.0010(17)
C7C 0.046(2) 0.061(2) 0.059(2) -0.0221(18) -0.0210(17) 0.0210(19)
C7A 0.058(2) 0.053(2) 0.0438(19) -0.0115(17) -0.0193(16) 0.0134(17)
N2B 0.0472(15) 0.0479(16) 0.0397(14) -0.0147(13) -0.0126(12) 0.0021(13)
N2C 0.0422(15) 0.0502(17) 0.0561(17) -0.0095(13) -0.0158(13) 0.0051(13)
N2A 0.0607(18) 0.0514(17) 0.0419(15) -0.0024(14) -0.0223(14) 0.0052(13)
N3B 0.0609(19) 0.0515(19) 0.059(2) -0.0099(15) -0.0091(16) 0.0007(16)
N3C 0.059(2) 0.079(2) 0.065(2) -0.0058(18) -0.0282(17) 0.0087(17)
N3A 0.078(2) 0.099(3) 0.078(2) -0.027(2) -0.0426(19) 0.019(2)
N1B 0.067(2) 0.0519(18) 0.0567(18) -0.0127(15) -0.0145(16) 0.0021(14)
N1C 0.0441(16) 0.0564(18) 0.0660(18) -0.0113(14) -0.0158(14) 0.0153(15)
N1A 0.0585(17) 0.0534(18) 0.0500(17) -0.0043(14) -0.0180(14) 0.0071(14)

loop_
_atom_type_symbol
_atom_type_description
_atom_type_scat_dispersion_real
_atom_type_scat_dispersion_imag
_atom_type_scat_source
C C 0.0033 0.0016 'International Tables Vol C Tables 4.2.6.8 and 6.1.1.4'
H H 0 0 'International Tables Vol C Tables 4.2.6.8 and 6.1.1.4'
N N 0.0061 0.0033 'International Tables Vol C Tables 4.2.6.8 and 6.1.1.4'

loop_
_geom_angle_atom_site_label_1
_geom_angle_atom_site_label_2
_geom_angle_atom_site_label_3
_geom_angle_site_symmetry_1
_geom_angle_site_symmetry_3
_geom_angle
_geom_angle_publ_flag
C71 C701 H70A . . 109.5 ?
C71 C701 H70C . . 109.5 ?
H70A C701 H70C . . 109.5 ?
C71 C701 H70B . . 109.4 ?
H70A C701 H70B . . 109.5 ?
H70C C701 H70B . . 109.5 ?
C71 C702 H70D . . 109.5 ?
C71 C702 H70E . . 109.5 ?
H70D C702 H70E . . 109.5 ?
C71 C702 H70F . . 109.5 ?
H70D C702 H70F . . 109.5 ?
H70E C702 H70F . . 109.5 ?
N90 C71 C701 . . 164.2(13) ?
N90 C71 C702 . . 166.7(9) ?
C701 C71 C702 . . 28.9(6) ?
C4B C3B C2B . . 120.3(3) ?
C4B C3B H2B . . 119.9 ?
C2B C3B H2B . . 119.8 ?
C2C C3C C4C . . 119.8(3) ?
C2C C3C H2C . . 120.1 ?
C4C C3C H2C . . 120.1 ?
C4A C3A C2A . . 120.3(3) ?
C4A C3A H2A . . 119.9 ?
C2A C3A H2A . . 119.9 ?
C3B C4B C5B . . 120.1(3) ?
C3B C4B H3B . . 119.9 ?
C5B C4B H3B . . 119.9 ?
C3C C4C C5C . . 120.5(3) ?
C3C C4C H3C . . 119.7 ?
C5C C4C H3C . . 119.7 ?
C3A C4A C5A . . 120.1(3) ?
C3A C4A H3A . . 119.9 ?
C5A C4A H3A . . 119.9 ?
C4B C5B C6B . . 119.2(3) ?
C4B C5B C7B . 2_565 119.3(3) ?
C6B C5B C7B . 2_565 121.5(3) ?
C6C C5C C4C . . 118.5(3) ?
C6C C5C C7C . . 122.4(3) ?
C4C C5C C7C . . 119.1(3) ?
C4A C5A C6A . . 118.6(3) ?
C4A C5A C7A . . 120.5(3) ?
C6A C5A C7A . . 120.9(3) ?
C1B C6B C5B . . 120.8(3) ?
C1B C6B H4B . . 119.6 ?
C5B C6B H4B . . 119.6 ?
C5C C6C C1C . . 122.1(3) ?
C5C C6C H4C . . 119.0 ?
C1C C6C H4C . . 119.0 ?
C1A C6A C5A . . 122.4(3) ?
C1A C6A H4A . . 118.8 ?
C5A C6A H4A . . 118.8 ?
C2B C1B C6B . . 119.2(3) ?
C2B C1B C12B . . 120.1(3) ?
C6B C1B C12B . . 120.7(3) ?
C6C C1C C2C . . 118.0(3) ?
C6C C1C C12C . . 121.4(3) ?
C2C C1C C12C . . 120.6(3) ?
C6A C1A C2A . . 117.8(3) ?
C6A C1A C12A . . 120.4(3) ?
C2A C1A C12A . . 121.6(3) ?
C1B C2B C3B . . 120.3(3) ?
C1B C2B H1B . . 119.8 ?
C3B C2B H1B . . 119.8 ?
C3C C2C C1C . . 121.1(3) ?
C3C C2C H1C . . 119.4 ?
C1C C2C H1C . . 119.4 ?
C3A C2A C1A . . 120.8(3) ?
C3A C2A H1A . . 119.6 ?
C1A C2A H1A . . 119.6 ?
N3B C12B N2B . . 104.6(2) ?
N3B C12B C1B . . 112.5(2) ?
N2B C12B C1B . . 112.7(3) ?
N3B C12B H14B . . 109.0 ?
N2B C12B H14B . . 109.0 ?
C1B C12B H14B . . 109.0 ?
N3C C12C N2C . . 104.4(3) ?
N3C C12C C1C . . 114.0(3) ?
N2C C12C C1C . . 112.2(2) ?
N3C C12C H14C . . 108.7 ?
N2C C12C H14C . . 108.7 ?
C1C C12C H14C . . 108.7 ?
N3A C12A N2A . . 105.3(3) ?
N3A C12A C1A . . 110.9(3) ?
N2A C12A C1A . . 113.8(3) ?
N3A C12A H14A . . 108.9 ?
N2A C12A H14A . . 108.9 ?
C1A C12A H14A . . 108.9 ?
N3B C11B C10B . . 107.2(3) ?
N3B C11B H12B . . 110.3 ?
C10B C11B H12B . . 110.3 ?
N3B C11B H13B . . 110.3 ?
C10B C11B H13B . . 110.3 ?
H12B C11B H13B . . 108.5 ?
N3C C11C C10C . . 106.6(3) ?
N3C C11C H12C . . 110.4 ?
C10C C11C H12C . . 110.4 ?
N3C C11C H13C . . 110.4 ?
C10C C11C H13C . . 110.4 ?
H12C C11C H13C . . 108.6 ?
N3A C11A C10A . . 106.1(3) ?
N3A C11A H13A . . 110.5 ?
C10A C11A H13A . . 110.5 ?
N3A C11A H12A . . 110.5 ?
C10A C11A H12A . . 110.5 ?
H13A C11A H12A . . 108.7 ?
N2B C10B C11B . . 104.8(2) ?
N2B C10B H10B . . 110.8 ?
C11B C10B H10B . . 110.8 ?
N2B C10B H11B . . 110.8 ?
C11B C10B H11B . . 110.8 ?
H10B C10B H11B . . 108.9 ?
N2C C10C C11C . . 105.0(3) ?
N2C C10C H11C . . 110.8 ?
C11C C10C H11C . . 110.8 ?
N2C C10C H10C . . 110.8 ?
C11C C10C H10C . . 110.8 ?
H11C C10C H10C . . 108.8 ?
N2A C10A C11A . . 104.5(3) ?
N2A C10A H10A . . 110.9 ?
C11A C10A H10A . . 110.9 ?
N2A C10A H11A . . 110.9 ?
C11A C10A H11A . . 110.9 ?
H10A C10A H11A . . 108.9 ?
N2B C9B C8B . . 112.6(3) ?
N2B C9B H9B . . 109.1 ?
C8B C9B H9B . . 109.1 ?
N2B C9B H8B . . 109.1 ?
C8B C9B H8B . . 109.1 ?
H9B C9B H8B . . 107.8 ?
N2C C9C C8C . . 113.0(3) ?
N2C C9C H8C . . 109.0 ?
C8C C9C H8C . . 109.0 ?
N2C C9C H9C . . 109.0 ?
C8C C9C H9C . . 109.0 ?
H8C C9C H9C . . 107.8 ?
N2A C9A C8A . . 113.5(3) ?
N2A C9A H8A . . 108.9 ?
C8A C9A H8A . . 108.9 ?
N2A C9A H9A . . 108.9 ?
C8A C9A H9A . . 108.9 ?
H8A C9A H9A . . 107.7 ?
N1B C8B C9B . . 110.4(3) ?
N1B C8B H6B . . 109.6 ?
C9B C8B H6B . . 109.6 ?
N1B C8B H7B . . 109.6 ?
C9B C8B H7B . . 109.6 ?
H6B C8B H7B . . 108.1 ?
N1C C8C C9C 2_766 . 110.8(2) ?
N1C C8C H6C 2_766 . 109.5 ?
C9C C8C H6C . . 109.5 ?
N1C C8C H7C 2_766 . 109.5 ?
C9C C8C H7C . . 109.5 ?
H6C C8C H7C . . 108.1 ?
N1A C8A C9A . . 110.1(2) ?
N1A C8A H7A . . 109.6 ?
C9A C8A H7A . . 109.6 ?
N1A C8A H6A . . 109.6 ?
C9A C8A H6A . . 109.6 ?
H7A C8A H6A . . 108.2 ?
N1B C7B C5B . 2_565 123.5(3) ?
N1B C7B H5B . . 118.2 ?
C5B C7B H5B 2_565 . 118.2 ?
N1C C7C C5C . . 122.6(3) ?
N1C C7C H5C . . 118.7 ?
C5C C7C H5C . . 118.7 ?
N1A C7A C5A 2_575 . 122.4(3) ?
N1A C7A H5A 2_575 . 118.8 ?
C5A C7A H5A . . 118.8 ?
C9B N2B C10B . . 113.6(2) ?
C9B N2B C12B . . 112.7(2) ?
C10B N2B C12B . . 104.1(2) ?
C9C N2C C10C . . 115.0(2) ?
C9C N2C C12C . . 112.9(2) ?
C10C N2C C12C . . 104.1(2) ?
C9A N2A C12A . . 114.5(2) ?
C9A N2A C10A . . 113.8(2) ?
C12A N2A C10A . . 103.6(2) ?
C12B N3B C11B . . 104.0(2) ?
C12B N3B H3BN . . 106(2) ?
C11B N3B H3BN . . 110(2) ?
C12C N3C C11C . . 104.0(3) ?
C12C N3C H3CN . . 108(2) ?
C11C N3C H3CN . . 108(2) ?
C12A N3A C11A . . 105.2(3) ?
C12A N3A H3AN . . 109(3) ?
C11A N3A H3AN . . 102(2) ?
C7B N1B C8B . . 118.0(3) ?
C7C N1C C8C . 2_766 116.7(3) ?
C7A N1A C8A 2_575 . 117.9(3) ?

loop_
_geom_bond_atom_site_label_1
_geom_bond_atom_site_label_2
_geom_bond_site_symmetry_2
_geom_bond_distance
_geom_bond_publ_flag
C701 C71 . 1.418(10) ?
C701 H70A . 0.9600 ?
C701 H70B . 0.9600 ?
C701 H70C . 0.9600 ?
C702 C71 . 1.526(10) ?
C702 H70D . 0.9600 ?
C702 H70E . 0.9600 ?
C702 H70F . 0.9600 ?
C71 N90 . 1.100(4) ?
C3B C4B . 1.378(4) ?
C3B C2B . 1.385(4) ?
C3B H2B . 0.9300 ?
C3C C2C . 1.376(4) ?
C3C C4C . 1.381(4) ?
C3C H2C . 0.9300 ?
C3A C4A . 1.373(4) ?
C3A C2A . 1.381(4) ?
C3A H2A . 0.9300 ?
C4B C5B . 1.386(4) ?
C4B H3B . 0.9300 ?
C4C C5C . 1.394(4) ?
C4C H3C . 0.9300 ?
C4A C5A . 1.383(4) ?
C4A H3A . 0.9300 ?
C5B C6B . 1.389(4) ?
C5B C7B 2_565 1.469(4) ?
C5C C6C . 1.380(4) ?
C5C C7C . 1.468(4) ?
C5A C6A . 1.386(4) ?
C5A C7A . 1.474(4) ?
C6B C1B . 1.387(4) ?
C6B H4B . 0.9300 ?
C6C C1C . 1.388(4) ?
C6C H4C . 0.9300 ?
C6A C1A . 1.374(4) ?
C6A H4A . 0.9300 ?
C1B C2B . 1.379(4) ?
C1B C12B . 1.504(4) ?
C1C C2C . 1.391(4) ?
C1C C12C . 1.501(4) ?
C1A C2A . 1.387(4) ?
C1A C12A . 1.504(4) ?
C2B H1B . 0.9300 ?
C2C H1C . 0.9300 ?
C2A H1A . 0.9300 ?
C12B N3B . 1.456(4) ?
C12B N2B . 1.474(3) ?
C12B H14B . 0.9800 ?
C12C N3C . 1.455(4) ?
C12C N2C . 1.476(3) ?
C12C H14C . 0.9800 ?
C12A N3A . 1.451(4) ?
C12A N2A . 1.463(3) ?
C12A H14A . 0.9800 ?
C11B N3B . 1.470(4) ?
C11B C10B . 1.506(4) ?
C11B H12B . 0.9700 ?
C11B H13B . 0.9700 ?
C11C N3C . 1.462(4) ?
C11C C10C . 1.522(4) ?
C11C H12C . 0.9700 ?
C11C H13C . 0.9700 ?
C11A N3A . 1.472(4) ?
C11A C10A . 1.529(4) ?
C11A H13A . 0.9700 ?
C11A H12A . 0.9700 ?
C10B N2B . 1.465(3) ?
C10B H10B . 0.9700 ?
C10B H11B . 0.9700 ?
C10C N2C . 1.456(4) ?
C10C H11C . 0.9700 ?
C10C H10C . 0.9700 ?
C10A N2A . 1.468(4) ?
C10A H10A . 0.9700 ?
C10A H11A . 0.9700 ?
C9B N2B . 1.459(3) ?
C9B C8B . 1.512(4) ?
C9B H9B . 0.9700 ?
C9B H8B . 0.9700 ?
C9C N2C . 1.452(3) ?
C9C C8C . 1.508(4) ?
C9C H8C . 0.9700 ?
C9C H9C . 0.9700 ?
C9A N2A . 1.453(4) ?
C9A C8A . 1.513(4) ?
C9A H8A . 0.9700 ?
C9A H9A . 0.9700 ?
C8B N1B . 1.462(4) ?
C8B H6B . 0.9700 ?
C8B H7B . 0.9700 ?
C8C N1C 2_766 1.459(3) ?
C8C H6C . 0.9700 ?
C8C H7C . 0.9700 ?
C8A N1A . 1.463(3) ?
C8A H7A . 0.9700 ?
C8A H6A . 0.9700 ?
C7B N1B . 1.250(4) ?
C7B C5B 2_565 1.469(4) ?
C7B H5B . 0.9300 ?
C7C N1C . 1.258(4) ?
C7C H5C . 0.9300 ?
C7A N1A 2_575 1.263(3) ?
C7A H5A . 0.9300 ?
N3B H3BN . 0.88(3) ?
N3C H3CN . 0.90(3) ?
N3A H3AN . 0.83(3) ?
N1C C8C 2_766 1.459(3) ?
N1A C7A 2_575 1.263(3) ?

loop_
_geom_hbond_atom_site_label_D
_geom_hbond_atom_site_label_H
_geom_hbond_atom_site_label_A
_geom_hbond_site_symmetry_A
_geom_hbond_distance_DH
_geom_hbond_distance_HA
_geom_hbond_distance_DA
_geom_hbond_angle_DHA
N3B H3BN N1A 2_565 0.88(3) 2.60(3) 3.371(4) 147(3)
N3C H3CN N1B 1_655 0.90(3) 2.86(3) 3.608(4) 142(3)
N3A H3AN N3B 1_565 0.83(3) 2.70(3) 3.495(4) 161(3)

loop_
_geom_torsion_atom_site_label_1
_geom_torsion_atom_site_label_2
_geom_torsion_atom_site_label_3
_geom_torsion_atom_site_label_4
_geom_torsion_site_symmetry_1
_geom_torsion_site_symmetry_2
_geom_torsion_site_symmetry_3
_geom_torsion_site_symmetry_4
_geom_torsion
_geom_torsion_publ_flag
C2B C3B C4B C5B . . . . -0.9(5) ?
C2C C3C C4C C5C . . . . -0.6(5) ?
C2A C3A C4A C5A . . . . -0.2(5) ?
C3B C4B C5B C6B . . . . 1.9(5) ?
C3B C4B C5B C7B . . . 2_565 -177.2(3) ?
C3C C4C C5C C6C . . . . 0.1(4) ?
C3C C4C C5C C7C . . . . 179.4(3) ?
C3A C4A C5A C6A . . . . -1.2(5) ?
C3A C4A C5A C7A . . . . 178.7(3) ?
C4B C5B C6B C1B . . . . -1.4(4) ?
C7B C5B C6B C1B 2_565 . . . 177.7(3) ?
C4C C5C C6C C1C . . . . 0.5(4) ?
C7C C5C C6C C1C . . . . -178.8(3) ?
C4A C5A C6A C1A . . . . 1.6(4) ?
C7A C5A C6A C1A . . . . -178.2(3) ?
C5B C6B C1B C2B . . . . -0.1(4) ?
C5B C6B C1B C12B . . . . -177.8(3) ?
C5C C6C C1C C2C . . . . -0.6(4) ?
C5C C6C C1C C12C . . . . 179.0(3) ?
C5A C6A C1A C2A . . . . -0.6(4) ?
C5A C6A C1A C12A . . . . 174.8(3) ?
C6B C1B C2B C3B . . . . 1.1(5) ?
C12B C1B C2B C3B . . . . 178.8(3) ?
C4B C3B C2B C1B . . . . -0.6(5) ?
C4C C3C C2C C1C . . . . 0.5(5) ?
C6C C1C C2C C3C . . . . 0.1(4) ?
C12C C1C C2C C3C . . . . -179.5(3) ?
C4A C3A C2A C1A . . . . 1.2(5) ?
C6A C1A C2A C3A . . . . -0.8(5) ?
C12A C1A C2A C3A . . . . -176.2(3) ?
C2B C1B C12B N3B . . . . -102.6(3) ?
C6B C1B C12B N3B . . . . 75.1(4) ?
C2B C1B C12B N2B . . . . 139.4(3) ?
C6B C1B C12B N2B . . . . -42.9(4) ?
C6C C1C C12C N3C . . . . -70.4(4) ?
C2C C1C C12C N3C . . . . 109.2(3) ?
C6C C1C C12C N2C . . . . 48.1(4) ?
C2C C1C C12C N2C . . . . -132.4(3) ?
C6A C1A C12A N3A . . . . -68.1(4) ?
C2A C1A C12A N3A . . . . 107.2(4) ?
C6A C1A C12A N2A . . . . 50.4(4) ?
C2A C1A C12A N2A . . . . -134.3(3) ?
N3B C11B C10B N2B . . . . 4.8(3) ?
N3C C11C C10C N2C . . . . -2.3(3) ?
N3A C11A C10A N2A . . . . -10.1(4) ?
N2B C9B C8B N1B . . . . -67.7(3) ?
N2C C9C C8C N1C . . . 2_766 64.9(4) ?
N2A C9A C8A N1A . . . . 62.3(3) ?
C6C C5C C7C N1C . . . . 6.7(5) ?
C4C C5C C7C N1C . . . . -172.6(3) ?
C4A C5A C7A N1A . . . 2_575 -167.1(3) ?
C6A C5A C7A N1A . . . 2_575 12.8(4) ?
C8B C9B N2B C10B . . . . -65.7(3) ?
C8B C9B N2B C12B . . . . 176.2(2) ?
C11B C10B N2B C9B . . . . -149.5(3) ?
C11B C10B N2B C12B . . . . -26.5(3) ?
N3B C12B N2B C9B . . . . 162.9(2) ?
C1B C12B N2B C9B . . . . -74.5(3) ?
N3B C12B N2B C10B . . . . 39.4(3) ?
C1B C12B N2B C10B . . . . 162.0(2) ?
C8C C9C N2C C10C . . . . 70.0(3) ?
C8C C9C N2C C12C . . . . -170.7(2) ?
C11C C10C N2C C9C . . . . 149.1(2) ?
C11C C10C N2C C12C . . . . 25.1(3) ?
N3C C12C N2C C9C . . . . -164.9(2) ?
C1C C12C N2C C9C . . . . 71.2(3) ?
N3C C12C N2C C10C . . . . -39.5(3) ?
C1C C12C N2C C10C . . . . -163.5(3) ?
C8A C9A N2A C12A . . . . -175.2(2) ?
C8A C9A N2A C10A . . . . 65.9(3) ?
N3A C12A N2A C9A . . . . -164.8(3) ?
C1A C12A N2A C9A . . . . 73.5(3) ?
N3A C12A N2A C10A . . . . -40.3(3) ?
C1A C12A N2A C10A . . . . -162.0(3) ?
C11A C10A N2A C9A . . . . 155.3(3) ?
C11A C10A N2A C12A . . . . 30.3(3) ?
N2B C12B N3B C11B . . . . -36.0(3) ?
C1B C12B N3B C11B . . . . -158.6(3) ?
C10B C11B N3B C12B . . . . 19.2(3) ?
N2C C12C N3C C11C . . . . 37.7(3) ?
C1C C12C N3C C11C . . . . 160.5(3) ?
C10C C11C N3C C12C . . . . -21.7(3) ?
N2A C12A N3A C11A . . . . 33.7(3) ?
C1A C12A N3A C11A . . . . 157.3(3) ?
C10A C11A N3A C12A . . . . -14.2(4) ?
C5B C7B N1B C8B 2_565 . . . 178.7(2) ?
C9B C8B N1B C7B . . . . 118.9(3) ?
C5C C7C N1C C8C . . . 2_766 177.5(3) ?
C9A C8A N1A C7A . . . 2_575 -122.8(3) ?
